data_2001352
loop_
_publ_author_name
'Gallacher, A. C.'
'Pinkerton, A. A.'

_publ_section_title
;
 Structures of the bis(diarylthiophosphoryl) disulfides
 [Ph~2~P(S)]~2~S~2~ and [(PhO)~2~P(S)]~2~S~2~ and the question of P--S
 \p bonding
;
_journal_issue 10
_journal_name_full 'Acta Crystallographica Section C'
_journal_page_first 1793
_journal_page_last 1796
_journal_paper_doi 10.1107/S010827019300366X
_journal_volume 49
_journal_year 1993
_chemical_formula_sum 'C24 H20 P2 S4'
_chemical_formula_weight 498.63
_chemical_name_systematic ' ?'
_space_group_crystal_system monoclinic
_space_group_IT_number 15
_space_group_name_Hall '-C 2yc'
_space_group_name_H-M_alt 'C 1 2/c 1'
_atom_type_scat_source IntTabIV
_cell_angle_alpha 90.00
_cell_angle_beta 100.27(3)
_cell_angle_gamma 90.00
_cell_formula_units_Z 4.00
_cell_length_a 22.268(8)
_cell_length_b 9.039(2)
_cell_length_c 12.361(5)
_cell_measurement_reflns_used 25
_cell_measurement_temperature 294
_cell_measurement_theta_max 15
_cell_measurement_theta_min 11
_cell_volume 2448.2(14)
_computing_cell_refinement CAD4_(Enraf-Nonius,_1977)
_computing_data_collection CAD4_(Enraf-Nonius,_1977)
_computing_data_reduction PROCESS_MolEN_(Fair,_1990)
_computing_molecular_graphics ORTEP_(Johnson,_1976)
_computing_publication_material CIF_IN_MolEN_(Fair,_1990)
_computing_structure_refinement LSFM_MolEN_(Fair,_1990)
_computing_structure_solution Direct_methods_(MULTAN,_Main_et_al.,_1980)
_diffrn_measurement_device 'Enraf-Nonius CAD-4'
_diffrn_measurement_method \q/2\q
_diffrn_radiation_type MoK\a
_diffrn_radiation_wavelength 0.71073
_diffrn_reflns_av_R_equivalents 0.027
_diffrn_reflns_limit_h_max 27
_diffrn_reflns_limit_h_min 0
_diffrn_reflns_limit_k_max 11
_diffrn_reflns_limit_k_min 0
_diffrn_reflns_limit_l_max 14
_diffrn_reflns_limit_l_min -15
_diffrn_reflns_number 3184
_diffrn_reflns_theta_max 25.98
_diffrn_standards_decay_% 0.98
_diffrn_standards_interval_time 50
_diffrn_standards_number 3
_exptl_absorpt_coefficient_mu 0.511
_exptl_absorpt_correction_T_max 0.9976
_exptl_absorpt_correction_T_min 0.8553
_exptl_absorpt_correction_type empirical
_exptl_crystal_colour colorless
_exptl_crystal_density_diffrn 1.35
_exptl_crystal_description needle
_exptl_crystal_F_000 1032
_exptl_crystal_size_max 0.31
_exptl_crystal_size_mid 0.10
_exptl_crystal_size_min 0.08
_refine_diff_density_max 0.2236
_refine_diff_density_min -0.2543
_refine_ls_abs_structure_details
;
?
;
_refine_ls_extinction_method none
_refine_ls_goodness_of_fit_obs 1.265
_refine_ls_hydrogen_treatment refined_isotropically
_refine_ls_number_parameters 176
_refine_ls_number_reflns 1585
_refine_ls_R_factor_obs 0.034
_refine_ls_shift/esd_max 0.004
_refine_ls_structure_factor_coef F
_refine_ls_weighting_details 'w = 4F~o~^2^/[\s^2^(F~o~^2^)+0.0016 F~o~^4^]'
_refine_ls_weighting_scheme calc
_refine_ls_wR_factor_obs 0.043
_reflns_number_observed 1585
_reflns_number_total 3095
_reflns_observed_criterion >3.0\s(I)
_cod_data_source_file cr1049.cif
_cod_data_source_block I
_cod_depositor_comments
;
 Updating space group information and adding the symmetry operation list.

 Antanas Vaitkus,
 2018-06-14

The following automatic conversions were performed:

'_refine_ls_weighting_scheme' value 'w =
4F~o~^2^/[\s^2^(F~o~^2^)+0.0016 F~o~^4^]' was changed to 'calc'. New
tag '_refine_ls_weighting_details' was created. The value of the new
tag was set to 'w = 4F~o~^2^/[\s^2^(F~o~^2^)+0.0016 F~o~^4^]'.

Automatic conversion script
Id: cif_fix_values 3143 2015-03-26 13:38:13Z robertas 
;
_cod_original_cell_volume 2448(2)
_cod_original_sg_symbol_H-M 'C 1 2/c 1                       '
_cod_database_code 2001352

loop_
_space_group_symop_id
_space_group_symop_operation_xyz
1 x,y,z
2 -x,y,-z+1/2
3 -x,-y,-z
4 x,-y,z+1/2
5 x+1/2,y+1/2,z
6 -x+1/2,y+1/2,-z+1/2
7 -x+1/2,-y+1/2,-z
8 x+1/2,-y+1/2,z+1/2

loop_
_atom_site_aniso_label
_atom_site_aniso_U_11
_atom_site_aniso_U_22
_atom_site_aniso_U_33
_atom_site_aniso_U_12
_atom_site_aniso_U_13
_atom_site_aniso_U_23
S1 0.0888(5) 0.0489(4) 0.0356(3) -0.0017(4) 0.0116(3) -0.0034(3)
S2 0.0483(3) 0.0293(3) 0.0461(3) -0.0005(3) -0.0027(3) 0.0086(3)
P 0.0460(3) 0.0277(3) 0.0350(3) 0.0010(3) 0.0050(3) -0.0026(3)
C1 0.0370(10) 0.0290(10) 0.0440(10) 0.0030(10) 0.0000(10) -0.0060(10)
C2 0.055(2) 0.0410(10) 0.0480(10) 0.0010(10) 0.0100(10) -0.0070(10)
C3 0.066(2) 0.059(2) 0.054(2) 0.007(2) 0.0100(10) -0.0190(10)
C4 0.064(2) 0.042(2) 0.082(2) 0.0090(10) -0.002(2) -0.0250(10)
C5 0.090(2) 0.0260(10) 0.083(2) 0.003(2) 0.010(2) 0.000(2)
C6 0.067(2) 0.0360(10) 0.055(2) 0.0020(10) 0.0120(10) 0.0000(10)
C7 0.0380(10) 0.0370(10) 0.0540(10) 0.0020(10) 0.0120(10) 0.0020(10)
C8 0.062(2) 0.068(2) 0.084(2) 0.018(2) 0.007(2) -0.019(2)
C9 0.065(2) 0.073(2) 0.130(3) 0.029(2) 0.024(2) -0.016(2)
C10 0.050(2) 0.085(2) 0.108(3) 0.020(2) 0.006(2) 0.014(2)
C11 0.060(2) 0.085(2) 0.086(2) 0.017(2) -0.010(2) -0.001(2)
C12 0.056(2) 0.062(2) 0.063(2) 0.010(2) 0.0000(10) -0.008(2)

loop_
_atom_site_label
_atom_site_fract_x
_atom_site_fract_y
_atom_site_fract_z
_atom_site_U_iso_or_equiv
_atom_site_thermal_displace_type
S1 0.41247(4) 0.40076(8) 0.40759(6) 0.0579(2) Uani
S2 0.46183(3) 0.56934(7) 0.19141(6) 0.0428(2) Uani
P 0.40315(3) 0.41219(7) 0.24955(5) 0.0367(2) Uani
C1 0.41430(10) 0.2386(3) 0.1830(2) 0.0377(6) Uani
C2 0.42840(10) 0.2350(3) 0.0788(2) 0.0484(8) Uani
C3 0.43410(10) 0.0988(3) 0.0290(3) 0.0598(9) Uani
C4 0.42710(10) -0.0292(3) 0.0835(3) 0.0647(9) Uani
C5 0.4133(2) -0.0250(3) 0.1867(3) 0.0670(10) Uani
C6 0.40690(10) 0.1094(3) 0.2370(2) 0.0528(8) Uani
C7 0.33140(10) 0.4892(3) 0.1805(2) 0.0431(7) Uani
C8 0.30820(10) 0.6109(4) 0.2291(3) 0.0720(10) Uani
C9 0.2538(2) 0.6740(4) 0.1775(3) 0.0890(10) Uani
C10 0.2231(2) 0.6184(4) 0.0831(4) 0.0820(10) Uani
C11 0.24430(10) 0.4989(4) 0.0353(3) 0.0800(10) Uani
C12 0.29940(10) 0.4343(4) 0.0833(3) 0.0618(9) Uani
H2 0.4380(10) 0.317(3) 0.044(2) 0.057(8) Uiso
H3 0.4400(10) 0.105(3) -0.039(2) 0.070(10) Uiso
H4 0.4350(10) -0.116(3) 0.056(2) 0.070(10) Uiso
H5 0.4130(10) -0.112(3) 0.227(3) 0.080(10) Uiso
H6 0.3910(10) 0.110(3) 0.303(2) 0.069(9) Uiso
H8 0.3350(10) 0.646(3) 0.301(2) 0.075(9) Uiso
H9 0.241(2) 0.742(4) 0.215(3) 0.110(10) Uiso
H10 0.1830(10) 0.670(4) 0.038(3) 0.100(10) Uiso
H11 0.2240(10) 0.449(3) -0.039(3) 0.090(10) Uiso
H12 0.3150(10) 0.355(3) 0.054(2) 0.070(10) Uiso

loop_
_geom_angle_atom_site_label_1
_geom_angle_atom_site_label_2
_geom_angle_atom_site_label_3
_geom_angle
_geom_angle_publ_flag
S2' S2 P 104.16(4) yes
S1 P S2 114.44(4) yes
S1 P C1 114.52(9) yes
S1 P C7 115.10(10) yes
S2 P C1 106.34(9) yes
S2 P C7 97.32(9) yes
C1 P C7 107.50(10) yes
P C1 C2 121.2(2) ?
P C1 C6 118.7(2) ?
C2 C1 C6 120.1(2) ?
C1 C2 C3 119.2(3) ?
C1 C2 H2 122.0(10) ?
C3 C2 H2 117.0(10) ?
C2 C3 C4 120.4(3) ?
C2 C3 H3 114.0(10) ?
C4 C3 H3 125.0(10) ?
C3 C4 C5 120.2(3) ?
C3 C4 H4 120.0(10) ?
C5 C4 H4 118.0(10) ?
C4 C5 C6 120.2(3) ?
C4 C5 H5 119(2) ?
C6 C5 H5 119(2) ?
C1 C6 C5 119.9(3) ?
C1 C6 H6 120.0(10) ?
C5 C6 H6 118.0(10) ?
P C7 C8 117.6(2) ?
P C7 C12 123.3(2) ?
C8 C7 C12 119.1(3) ?
C7 C8 C9 119.0(3) ?
C7 C8 H8 114.0(10) ?
C9 C8 H8 126.0(10) ?
C8 C9 C10 121.0(4) ?
C8 C9 H9 113(2) ?
C10 C9 H9 125(2) ?
C9 C10 C11 120.9(3) ?
C9 C10 H10 122.0(10) ?
C11 C10 H10 116.0(10) ?
C10 C11 C12 119.8(3) ?
C10 C11 H11 126.0(10) ?
C12 C11 H11 113.0(10) ?
C7 C12 C11 120.1(3) ?
C7 C12 H12 117.0(10) ?
C11 C12 H12 122.0(10) ?

loop_
_geom_bond_atom_site_label_1
_geom_bond_atom_site_label_2
_geom_bond_distance
_geom_bond_publ_flag
S1 P 1.9300(10) yes
S2 S2' 2.0271(9) yes
S2 P 2.1390(10) yes
P C1 1.809(3) yes
P C7 1.811(2) yes
C1 C2 1.379(4) ?
C1 C6 1.369(4) ?
C2 C3 1.392(4) ?
C2 H2 0.90(3) ?
C3 C4 1.361(4) ?
C3 H3 0.88(3) ?
C4 C5 1.366(5) ?
C4 H4 0.89(3) ?
C5 C6 1.383(4) ?
C5 H5 0.93(3) ?
C6 H6 0.94(3) ?
C7 C8 1.395(4) ?
C7 C12 1.376(4) ?
C8 C9 1.388(5) ?
C8 H8 1.02(3) ?
C9 C10 1.341(5) ?
C9 H9 0.85(4) ?
C10 C11 1.357(6) ?
C10 H10 1.08(3) ?
C11 C12 1.391(4) ?
C11 H11 1.05(3) ?
C12 H12 0.90(3) ?

loop_
_geom_torsion_atom_site_label_1
_geom_torsion_atom_site_label_2
_geom_torsion_atom_site_label_3
_geom_torsion_atom_site_label_4
_geom_torsion
_geom_torsion_publ_flag
S2' S2 P S1 31.90(6) yes
S2' S2 P C1 -95.57(9) yes
S2' S2 P C7 153.74(9) yes
P S2 S2' P' 93.56(4) yes
